data_4304470
loop_
_publ_author_name
'Rashmi Bagai'
'Khalil A. Abboud'
'George Christou'

_publ_section_title
;
Unusual Structural Types in Manganese Cluster Chemistry from the Use
of N,N,N',N'-Tetrakis(2-hydroxyethyl)ethylenediamine: Mn8, Mn12, and
Mn20 Clusters
;
_journal_name_full 'Inorganic Chemistry'
_journal_page_first 621
_journal_page_last 631
_journal_paper_doi 10.1021/ic701971d
_journal_volume 47
_journal_year 2008
_chemical_formula_sum 'C80 H94 Cl4 Mn8 N4 O30'
_chemical_formula_weight 2172.91
_chemical_name_systematic
; 
 ? 
;
_space_group_IT_number 14
_symmetry_cell_setting monoclinic
_symmetry_space_group_name_Hall '-P 2yn'
_symmetry_space_group_name_H-M 'P 1 21/n 1'
_atom_sites_solution_hydrogens geom
_atom_sites_solution_primary direct
_atom_sites_solution_secondary difmap
_audit_creation_method SHELXL-97
_cell_angle_alpha 90.00
_cell_angle_beta 95.425(2)
_cell_angle_gamma 90.00
_cell_formula_units_Z 4
_cell_length_a 16.0450(16)
_cell_length_b 17.6428(17)
_cell_length_c 31.896(3)
_cell_measurement_reflns_used 251
_cell_measurement_temperature 173(2)
_cell_measurement_theta_max 28.0
_cell_measurement_theta_min 2.0
_cell_volume 8988.6(15)
_computing_cell_refinement 'Bruker SMART v5.624 & SAINT 6.36a (Bruker 1998)'
_computing_data_collection 'Bruker SMART v5.624 (Bruker 1998)'
_computing_data_reduction 'Bruker SHELXTL v6.14 (Bruker 2000)'
_computing_molecular_graphics 'Bruker SHELXTL v6.14'
_computing_publication_material 'Bruker SHELXTL v6.14'
_computing_structure_refinement 'Bruker SHELXTL v6.14'
_computing_structure_solution 'Bruker SHELXTL v6.14'
_diffrn_ambient_temperature 173(2)
_diffrn_measured_fraction_theta_full 0.902
_diffrn_measured_fraction_theta_max 0.902
_diffrn_measurement_device_type 'SMART CCD area detector'
_diffrn_measurement_method '\w scans'
_diffrn_radiation_monochromator graphite
_diffrn_radiation_source 'fine-focus sealed tube'
_diffrn_radiation_type MoK\a
_diffrn_radiation_wavelength 0.71073
_diffrn_reflns_av_R_equivalents 0.0348
_diffrn_reflns_av_sigmaI/netI 0.0478
_diffrn_reflns_limit_h_max 16
_diffrn_reflns_limit_h_min -19
_diffrn_reflns_limit_k_max 18
_diffrn_reflns_limit_k_min -20
_diffrn_reflns_limit_l_max 38
_diffrn_reflns_limit_l_min -38
_diffrn_reflns_number 43178
_diffrn_reflns_theta_full 25.65
_diffrn_reflns_theta_max 25.65
_diffrn_reflns_theta_min 1.28
_diffrn_standards_decay_% 1
_diffrn_standards_number 0
_exptl_absorpt_coefficient_mu 1.286
_exptl_absorpt_correction_T_max 0.9211
_exptl_absorpt_correction_T_min 0.7929
_exptl_absorpt_correction_type integration
_exptl_absorpt_process_details 'based on measured indexed crystal faces, Bruker SHELXTL  v6.12 (Bruker 1998)'
_exptl_crystal_colour brown
_exptl_crystal_density_diffrn 1.606
_exptl_crystal_density_method 'not measured'
_exptl_crystal_description needles
_exptl_crystal_F_000 4440
_exptl_crystal_size_max 0.19
_exptl_crystal_size_mid 0.10
_exptl_crystal_size_min 0.08
_refine_diff_density_max 0.631
_refine_diff_density_min -0.390
_refine_diff_density_rms 0.059
_refine_ls_extinction_method none
_refine_ls_goodness_of_fit_ref 0.929
_refine_ls_hydrogen_treatment mixed
_refine_ls_matrix_type full
_refine_ls_number_parameters 1068
_refine_ls_number_reflns 15342
_refine_ls_number_restraints 0
_refine_ls_restrained_S_all 0.929
_refine_ls_R_factor_all 0.0515
_refine_ls_R_factor_gt 0.0334
_refine_ls_shift/su_max 0.004
_refine_ls_shift/su_mean 0.000
_refine_ls_structure_factor_coef Fsqd
_refine_ls_weighting_details 'calc w=1/[\s^2^(Fo^2^)+(0.0476P)^2^] where P=(Fo^2^+2Fc^2^)/3'
_refine_ls_weighting_scheme calc
_refine_ls_wR_factor_gt 0.0812
_refine_ls_wR_factor_ref 0.0851
_reflns_number_gt 10920
_reflns_number_total 15342
_reflns_threshold_expression I>2\s(I)
_cod_data_source_file ic701971d-file002.cif
_cod_data_source_block rb84
_cod_depositor_comments
;
The following automatic conversions were performed:
'_symmetry_cell_setting' value 'Monoclinic' changed to 'monoclinic'
according to '/home/saulius/struct/CIF-dictionaries/cif_core.dic'
dictionary named 'cif_core.dic' version 2.4.1 from 2010-06-29.

Automatic conversion script
Id: cif_fix_enum 1527 2010-12-29 10:47:43Z saulius 
;
_cod_database_code 4304470

loop_
_symmetry_equiv_pos_as_xyz
'x, y, z'
'-x+1/2, y+1/2, -z+1/2'
'-x, -y, -z'
'x-1/2, -y-1/2, z-1/2'

loop_
_atom_site_label
_atom_site_type_symbol
_atom_site_fract_x
_atom_site_fract_y
_atom_site_fract_z
_atom_site_U_iso_or_equiv
_atom_site_adp_type
_atom_site_occupancy
_atom_site_symmetry_multiplicity
_atom_site_calc_flag
_atom_site_refinement_flags
_atom_site_disorder_assembly
_atom_site_disorder_group
Mn1 Mn 0.69626(3) 0.19638(2) -0.257071(13) 0.03066(11) Uani 1 1 d . . .
Mn2 Mn 0.69049(3) 0.11699(2) -0.339802(13) 0.02790(11) Uani 1 1 d . . .
Mn3 Mn 0.70978(3) 0.00036(2) -0.418706(13) 0.03229(11) Uani 1 1 d . . .
Mn4 Mn 0.73643(3) 0.18465(2) -0.426258(13) 0.02802(11) Uani 1 1 d . . .
Mn5 Mn 0.79556(3) 0.34184(2) -0.442202(13) 0.02942(11) Uani 1 1 d . . .
Mn6 Mn 0.72331(3) 0.30535(2) -0.344722(13) 0.02748(11) Uani 1 1 d . . .
Mn7 Mn 0.89670(3) 0.24764(2) -0.376500(13) 0.02918(11) Uani 1 1 d . . .
Mn8 Mn 0.85509(3) 0.18372(2) -0.298958(13) 0.02935(11) Uani 1 1 d . . .
O1 O 0.80227(11) 0.20418(9) -0.35391(5) 0.0270(4) Uani 1 1 d . . .
O2 O 0.4969(2) 0.28407(18) -0.23117(9) 0.0948(10) Uani 1 1 d . . .
O3 O 0.63282(13) 0.26680(10) -0.22909(6) 0.0404(5) Uani 1 1 d . . .
O4 O 0.61524(12) 0.11773(10) -0.24694(6) 0.0352(5) Uani 1 1 d . . .
O5 O 0.59537(12) 0.05757(10) -0.30919(6) 0.0338(5) Uani 1 1 d . . .
O6 O 0.65481(11) 0.12137(9) -0.40013(5) 0.0272(4) Uani 1 1 d . . .
H6 H 0.6015 0.1178 -0.4113 0.041 Uiso 1 1 d R . .
O7 O 0.74565(12) 0.02954(9) -0.35392(6) 0.0327(5) Uani 1 1 d . . .
O8 O 0.60274(16) -0.06530(13) -0.40193(7) 0.0474(6) Uani 1 1 d . . .
H8 H 0.560(2) -0.0474(16) -0.3950(9) 0.037(10) Uiso 1 1 d . . .
O9 O 0.62345(14) 0.00772(13) -0.47796(7) 0.0550(6) Uani 1 1 d . . .
H9 H 0.5784 -0.0382 -0.4849 0.082 Uiso 1 1 d R . .
O10 O 0.78581(12) 0.09195(9) -0.43740(6) 0.0325(5) Uani 1 1 d . . .
O11 O 0.69971(12) 0.20593(10) -0.49252(6) 0.0359(5) Uani 1 1 d . . .
O12 O 0.77080(13) 0.31340(10) -0.50120(6) 0.0355(5) Uani 1 1 d . . .
O13 O 0.63095(14) 0.42207(12) -0.49195(7) 0.0527(6) Uani 1 1 d . . .
O14 O 0.75340(13) 0.44079(10) -0.45307(6) 0.0380(5) Uani 1 1 d . . .
O15 O 0.68404(11) 0.27909(9) -0.41315(5) 0.0285(4) Uani 1 1 d . . .
O16 O 0.81809(11) 0.36147(9) -0.38214(5) 0.0296(4) Uani 1 1 d . . .
O17 O 0.76720(11) 0.27654(9) -0.27703(5) 0.0300(4) Uani 1 1 d . . .
O18 O 0.63836(11) 0.21179(9) -0.32563(5) 0.0279(4) Uani 1 1 d . . .
O19 O 0.92490(12) 0.37873(10) -0.44715(6) 0.0350(5) Uani 1 1 d . . .
O20 O 0.98817(12) 0.30916(10) -0.39413(6) 0.0397(5) Uani 1 1 d . . .
O21 O 0.93293(11) 0.25978(10) -0.31657(6) 0.0335(5) Uani 1 1 d . . .
O22 O 0.83615(11) 0.24255(9) -0.43042(5) 0.0283(4) Uani 1 1 d . . .
O23 O 0.96672(12) 0.14594(10) -0.37931(6) 0.0380(5) Uani 1 1 d . . .
O24 O 0.93444(12) 0.09570(10) -0.31831(6) 0.0376(5) Uani 1 1 d . . .
O25 O 0.75831(11) 0.12877(9) -0.28767(5) 0.0280(4) Uani 1 1 d . . .
O26 O 0.90519(12) 0.17434(10) -0.24082(6) 0.0363(5) Uani 1 1 d . . .
O27 O 0.79144(14) 0.17747(10) -0.20487(6) 0.0382(5) Uani 1 1 d . . .
O28 O 0.46450(14) 0.00117(12) -0.38802(7) 0.0492(6) Uani 1 1 d . . .
O29 O 0.49476(13) 0.11256(11) -0.41743(6) 0.0433(5) Uani 1 1 d . . .
N1 N 0.77070(17) -0.11001(13) -0.38728(8) 0.0423(7) Uani 1 1 d . . .
N2 N 0.78579(17) -0.05050(13) -0.47073(8) 0.0445(7) Uani 1 1 d . . .
N3 N 0.59378(14) 0.36003(12) -0.35411(7) 0.0324(6) Uani 1 1 d . . .
N4 N 0.74901(15) 0.41948(12) -0.31263(7) 0.0330(6) Uani 1 1 d . . .
C1 C 0.5614(2) 0.25756(18) -0.21294(11) 0.0483(8) Uani 1 1 d . . .
C2 C 0.5577(3) 0.2166(2) -0.17323(12) 0.0606(10) Uani 1 1 d . . .
C3 C 0.6296(3) 0.1838(2) -0.15241(12) 0.0628(10) Uani 1 1 d . . .
H3A H 0.6819 0.1891 -0.1638 0.075 Uiso 1 1 calc R . .
C4 C 0.6252(3) 0.1435(2) -0.11507(12) 0.0692(11) Uani 1 1 d . . .
H4A H 0.6744 0.1216 -0.1012 0.083 Uiso 1 1 calc R . .
C5 C 0.5497(3) 0.1352(2) -0.09818(14) 0.0788(13) Uani 1 1 d . . .
H5A H 0.5470 0.1074 -0.0728 0.095 Uiso 1 1 calc R . .
C6 C 0.4805(3) 0.1662(3) -0.11750(17) 0.112(2) Uani 1 1 d . . .
H6A H 0.4291 0.1608 -0.1053 0.134 Uiso 1 1 calc R . .
C7 C 0.4814(3) 0.2068(2) -0.15551(15) 0.0873(14) Uani 1 1 d . . .
H7A H 0.4311 0.2273 -0.1690 0.105 Uiso 1 1 calc R . .
C8 C 0.57793(18) 0.06975(15) -0.27208(9) 0.0318(7) Uani 1 1 d . . .
C9 C 0.50910(18) 0.02635(15) -0.25519(9) 0.0351(7) Uani 1 1 d . . .
C10 C 0.4577(2) -0.02076(18) -0.28185(10) 0.0478(8) Uani 1 1 d . . .
H10A H 0.4675 -0.0264 -0.3106 0.057 Uiso 1 1 calc R . .
C11 C 0.3930(2) -0.0587(2) -0.26592(12) 0.0660(11) Uani 1 1 d . . .
H11A H 0.3578 -0.0906 -0.2839 0.079 Uiso 1 1 calc R . .
C12 C 0.3782(2) -0.0514(2) -0.22434(13) 0.0679(11) Uani 1 1 d . . .
H12A H 0.3330 -0.0780 -0.2139 0.081 Uiso 1 1 calc R . .
C13 C 0.4284(2) -0.00590(19) -0.19783(11) 0.0556(9) Uani 1 1 d . . .
H13A H 0.4184 -0.0015 -0.1690 0.067 Uiso 1 1 calc R . .
C14 C 0.4938(2) 0.03367(17) -0.21315(10) 0.0421(8) Uani 1 1 d . . .
H14A H 0.5282 0.0658 -0.1949 0.050 Uiso 1 1 calc R . .
C15 C 0.7767(2) -0.02603(15) -0.32425(9) 0.0395(8) Uani 1 1 d . . .
H15A H 0.7301 -0.0482 -0.3101 0.047 Uiso 1 1 calc R . .
H15B H 0.8171 -0.0029 -0.3026 0.047 Uiso 1 1 calc R . .
C16 C 0.8194(2) -0.08720(16) -0.34831(10) 0.0438(8) Uani 1 1 d . . .
H16A H 0.8746 -0.0682 -0.3551 0.053 Uiso 1 1 calc R . .
H16B H 0.8293 -0.1322 -0.3300 0.053 Uiso 1 1 calc R . .
C17 C 0.6216(2) -0.12170(18) -0.37039(11) 0.0548(9) Uani 1 1 d . . .
H17A H 0.5751 -0.1587 -0.3706 0.066 Uiso 1 1 calc R . .
H17B H 0.6293 -0.0979 -0.3422 0.066 Uiso 1 1 calc R . .
C18 C 0.7009(2) -0.16104(17) -0.37995(11) 0.0543(9) Uani 1 1 d . . .
H18A H 0.7191 -0.1951 -0.3561 0.065 Uiso 1 1 calc R . .
H18B H 0.6884 -0.1931 -0.4052 0.065 Uiso 1 1 calc R . .
C19 C 0.6711(3) 0.0168(2) -0.51319(10) 0.0618(10) Uani 1 1 d . . .
H19A H 0.6971 0.0677 -0.5123 0.074 Uiso 1 1 calc R . .
H19B H 0.6336 0.0128 -0.5396 0.074 Uiso 1 1 calc R . .
C20 C 0.7381(2) -0.04255(19) -0.51289(11) 0.0597(10) Uani 1 1 d . . .
H20A H 0.7121 -0.0918 -0.5213 0.072 Uiso 1 1 calc R . .
H20B H 0.7773 -0.0290 -0.5339 0.072 Uiso 1 1 calc R . .
C21 C 0.84673(19) 0.07914(15) -0.46651(9) 0.0387(7) Uani 1 1 d . . .
H21A H 0.8988 0.1072 -0.4576 0.046 Uiso 1 1 calc R . .
H21B H 0.8252 0.0967 -0.4950 0.046 Uiso 1 1 calc R . .
C22 C 0.8639(2) -0.00549(16) -0.46706(10) 0.0468(8) Uani 1 1 d . . .
H22A H 0.8964 -0.0175 -0.4911 0.056 Uiso 1 1 calc R . .
H22B H 0.8982 -0.0198 -0.4408 0.056 Uiso 1 1 calc R . .
C23 C 0.8279(2) -0.14581(18) -0.41587(11) 0.0560(10) Uani 1 1 d . . .
H23A H 0.8851 -0.1254 -0.4094 0.067 Uiso 1 1 calc R . .
H23B H 0.8299 -0.2012 -0.4108 0.067 Uiso 1 1 calc R . .
C24 C 0.8000(3) -0.13147(17) -0.46069(11) 0.0616(11) Uani 1 1 d . . .
H24A H 0.8428 -0.1514 -0.4782 0.074 Uiso 1 1 calc R . .
H24B H 0.7474 -0.1597 -0.4683 0.074 Uiso 1 1 calc R . .
C25 C 0.72961(18) 0.25582(15) -0.51504(9) 0.0337(7) Uani 1 1 d . . .
C26 C 0.71746(18) 0.24694(15) -0.56200(9) 0.0344(7) Uani 1 1 d . . .
C27 C 0.7579(2) 0.29432(16) -0.58770(9) 0.0395(8) Uani 1 1 d . . .
H27A H 0.7938 0.3330 -0.5756 0.047 Uiso 1 1 calc R . .
C28 C 0.7468(2) 0.28614(18) -0.63107(10) 0.0497(9) Uani 1 1 d . . .
H28A H 0.7751 0.3189 -0.6486 0.060 Uiso 1 1 calc R . .
C29 C 0.6943(2) 0.23018(19) -0.64882(10) 0.0544(9) Uani 1 1 d . . .
H29A H 0.6863 0.2248 -0.6786 0.065 Uiso 1 1 calc R . .
C30 C 0.6535(2) 0.18217(19) -0.62329(10) 0.0565(10) Uani 1 1 d . . .
H30A H 0.6176 0.1437 -0.6355 0.068 Uiso 1 1 calc R . .
C31 C 0.6649(2) 0.19002(17) -0.58012(10) 0.0480(8) Uani 1 1 d . . .
H31A H 0.6371 0.1567 -0.5626 0.058 Uiso 1 1 calc R . .
C32 C 0.6889(2) 0.46263(16) -0.47866(9) 0.0354(7) Uani 1 1 d . . .
C33 C 0.69164(19) 0.54476(15) -0.49046(9) 0.0348(7) Uani 1 1 d . . .
C34 C 0.6214(2) 0.57874(17) -0.51158(10) 0.0474(8) Uani 1 1 d . . .
H34A H 0.5721 0.5499 -0.5188 0.057 Uiso 1 1 calc R . .
C35 C 0.6239(3) 0.65458(19) -0.52194(11) 0.0633(11) Uani 1 1 d . . .
H35A H 0.5759 0.6782 -0.5360 0.076 Uiso 1 1 calc R . .
C36 C 0.6952(3) 0.69604(19) -0.51211(12) 0.0725(12) Uani 1 1 d . . .
H36A H 0.6963 0.7481 -0.5197 0.087 Uiso 1 1 calc R . .
C37 C 0.7652(2) 0.66320(17) -0.49145(11) 0.0601(10) Uani 1 1 d . . .
H37A H 0.8145 0.6922 -0.4846 0.072 Uiso 1 1 calc R . .
C38 C 0.7627(2) 0.58769(16) -0.48088(10) 0.0457(8) Uani 1 1 d . . .
H38A H 0.8109 0.5647 -0.4667 0.055 Uiso 1 1 calc R . .
C39 C 0.59690(18) 0.29379(15) -0.42419(9) 0.0321(7) Uani 1 1 d . . .
H39A H 0.5634 0.2492 -0.4171 0.039 Uiso 1 1 calc R . .
H39B H 0.5867 0.3030 -0.4549 0.039 Uiso 1 1 calc R . .
C40 C 0.57032(19) 0.36306(15) -0.40008(9) 0.0345(7) Uani 1 1 d . . .
H40A H 0.5959 0.4087 -0.4115 0.041 Uiso 1 1 calc R . .
H40B H 0.5088 0.3686 -0.4051 0.041 Uiso 1 1 calc R . .
C41 C 0.84912(18) 0.43340(14) -0.36651(9) 0.0323(7) Uani 1 1 d . . .
H41A H 0.8635 0.4655 -0.3902 0.039 Uiso 1 1 calc R . .
H41B H 0.9004 0.4259 -0.3472 0.039 Uiso 1 1 calc R . .
C42 C 0.78214(19) 0.47239(15) -0.34324(9) 0.0367(7) Uani 1 1 d . . .
H42A H 0.8064 0.5175 -0.3282 0.044 Uiso 1 1 calc R . .
H42B H 0.7359 0.4896 -0.3638 0.044 Uiso 1 1 calc R . .
C43 C 0.7911(2) 0.33918(15) -0.25017(9) 0.0358(7) Uani 1 1 d . . .
H43A H 0.8405 0.3253 -0.2308 0.043 Uiso 1 1 calc R . .
H43B H 0.7447 0.3521 -0.2330 0.043 Uiso 1 1 calc R . .
C44 C 0.8117(2) 0.40720(15) -0.27638(9) 0.0370(7) Uani 1 1 d . . .
H44A H 0.8147 0.4530 -0.2584 0.044 Uiso 1 1 calc R . .
H44B H 0.8673 0.3996 -0.2867 0.044 Uiso 1 1 calc R . .
C45 C 0.55074(17) 0.22842(15) -0.33405(9) 0.0331(7) Uani 1 1 d . . .
H45A H 0.5187 0.2015 -0.3136 0.040 Uiso 1 1 calc R . .
H45B H 0.5305 0.2108 -0.3627 0.040 Uiso 1 1 calc R . .
C46 C 0.53728(18) 0.31308(14) -0.33064(9) 0.0348(7) Uani 1 1 d . . .
H46A H 0.4787 0.3248 -0.3411 0.042 Uiso 1 1 calc R . .
H46B H 0.5450 0.3276 -0.3005 0.042 Uiso 1 1 calc R . .
C47 C 0.59830(19) 0.43873(15) -0.33584(9) 0.0379(7) Uani 1 1 d . . .
H47A H 0.5439 0.4518 -0.3255 0.045 Uiso 1 1 calc R . .
H47B H 0.6092 0.4755 -0.3581 0.045 Uiso 1 1 calc R . .
C48 C 0.66697(19) 0.44455(15) -0.29992(9) 0.0391(8) Uani 1 1 d . . .
H48A H 0.6715 0.4978 -0.2901 0.047 Uiso 1 1 calc R . .
H48B H 0.6519 0.4130 -0.2761 0.047 Uiso 1 1 calc R . .
C49 C 0.98647(19) 0.36229(15) -0.42163(9) 0.0338(7) Uani 1 1 d . . .
C50 C 1.06473(18) 0.40804(15) -0.42175(9) 0.0319(7) Uani 1 1 d . . .
C51 C 1.0655(2) 0.47151(16) -0.44779(9) 0.0379(7) Uani 1 1 d . . .
H51A H 1.0168 0.4847 -0.4656 0.045 Uiso 1 1 calc R . .
C52 C 1.1371(2) 0.51532(17) -0.44779(10) 0.0479(9) Uani 1 1 d . . .
H52A H 1.1374 0.5587 -0.4654 0.057 Uiso 1 1 calc R . .
C53 C 1.2078(2) 0.49607(18) -0.42231(11) 0.0484(9) Uani 1 1 d . . .
H53A H 1.2569 0.5261 -0.4224 0.058 Uiso 1 1 calc R . .
C54 C 1.2077(2) 0.43305(18) -0.39649(10) 0.0482(8) Uani 1 1 d . . .
H54A H 1.2568 0.4200 -0.3789 0.058 Uiso 1 1 calc R . .
C55 C 1.13642(19) 0.38900(17) -0.39613(10) 0.0412(8) Uani 1 1 d . . .
H55A H 1.1365 0.3458 -0.3784 0.049 Uiso 1 1 calc R . .
C56 C 1.0193(2) 0.2633(2) -0.29949(10) 0.0525(9) Uani 1 1 d . . .
H56A H 1.0221 0.2695 -0.2689 0.079 Uiso 1 1 calc R . .
H56B H 1.0467 0.3064 -0.3118 0.079 Uiso 1 1 calc R . .
H56C H 1.0478 0.2163 -0.3062 0.079 Uiso 1 1 calc R . .
C57 C 0.96962(18) 0.09336(15) -0.35204(10) 0.0352(7) Uani 1 1 d . . .
C58 C 1.02013(18) 0.02468(16) -0.36033(10) 0.0397(8) Uani 1 1 d . . .
C59 C 1.0506(2) 0.01355(18) -0.39903(11) 0.0537(9) Uani 1 1 d . . .
H59A H 1.0404 0.0506 -0.4205 0.064 Uiso 1 1 calc R . .
C60 C 1.0957(3) -0.0508(2) -0.40670(13) 0.0724(12) Uani 1 1 d . . .
H60A H 1.1145 -0.0590 -0.4337 0.087 Uiso 1 1 calc R . .
C61 C 1.1135(2) -0.1033(2) -0.37496(14) 0.0746(13) Uani 1 1 d . . .
H61A H 1.1458 -0.1469 -0.3800 0.090 Uiso 1 1 calc R . .
C62 C 1.0846(2) -0.09261(18) -0.33628(13) 0.0642(11) Uani 1 1 d . . .
H62A H 1.0974 -0.1287 -0.3145 0.077 Uiso 1 1 calc R . .
C63 C 1.0375(2) -0.03009(17) -0.32884(11) 0.0513(9) Uani 1 1 d . . .
H63A H 1.0165 -0.0238 -0.3022 0.062 Uiso 1 1 calc R . .
C64 C 0.8678(2) 0.16795(15) -0.20706(10) 0.0369(7) Uani 1 1 d . . .
C65 C 0.9214(2) 0.14833(16) -0.16753(10) 0.0411(8) Uani 1 1 d . . .
C66 C 1.0055(2) 0.1319(2) -0.16849(12) 0.0676(11) Uani 1 1 d . . .
H66A H 1.0300 0.1333 -0.1944 0.081 Uiso 1 1 calc R . .
C67 C 1.0538(3) 0.1134(3) -0.13166(14) 0.0883(15) Uani 1 1 d . . .
H67A H 1.1115 0.1018 -0.1323 0.106 Uiso 1 1 calc R . .
C68 C 1.0180(3) 0.1118(2) -0.09414(14) 0.0837(15) Uani 1 1 d . . .
H68A H 1.0514 0.1001 -0.0688 0.100 Uiso 1 1 calc R . .
C69 C 0.9348(3) 0.12697(19) -0.09302(11) 0.0681(12) Uani 1 1 d . . .
H69A H 0.9104 0.1251 -0.0670 0.082 Uiso 1 1 calc R . .
C70 C 0.8862(2) 0.14499(17) -0.12958(9) 0.0502(9) Uani 1 1 d . . .
H70A H 0.8282 0.1552 -0.1288 0.060 Uiso 1 1 calc R . .
C71 C 0.4482(2) 0.06913(18) -0.39771(9) 0.0398(8) Uani 1 1 d . . .
C72 C 0.3658(2) 0.10092(17) -0.38719(9) 0.0400(8) Uani 1 1 d . . .
C73 C 0.3099(2) 0.0565(2) -0.36750(10) 0.0507(9) Uani 1 1 d . . .
H73A H 0.3243 0.0058 -0.3599 0.061 Uiso 1 1 calc R . .
C74 C 0.2343(2) 0.0849(2) -0.35887(12) 0.0663(11) Uani 1 1 d . . .
H74A H 0.1971 0.0543 -0.3447 0.080 Uiso 1 1 calc R . .
C75 C 0.2115(3) 0.1578(3) -0.37061(13) 0.0742(12) Uani 1 1 d . . .
H75A H 0.1581 0.1768 -0.3653 0.089 Uiso 1 1 calc R . .
C76 C 0.2665(2) 0.2032(2) -0.39015(13) 0.0688(11) Uani 1 1 d . . .
H76A H 0.2511 0.2535 -0.3983 0.083 Uiso 1 1 calc R . .
C77 C 0.3443(2) 0.17465(18) -0.39768(11) 0.0521(9) Uani 1 1 d . . .
H77A H 0.3831 0.2062 -0.4102 0.063 Uiso 1 1 calc R . .

loop_
_atom_site_aniso_label
_atom_site_aniso_U_11
_atom_site_aniso_U_22
_atom_site_aniso_U_33
_atom_site_aniso_U_23
_atom_site_aniso_U_13
_atom_site_aniso_U_12
Mn1 0.0351(3) 0.0267(2) 0.0308(2) -0.00030(18) 0.0061(2) -0.00416(19)
Mn2 0.0326(3) 0.0211(2) 0.0303(2) 0.00057(17) 0.00463(19) -0.00038(18)
Mn3 0.0390(3) 0.0237(2) 0.0348(3) -0.00099(18) 0.0068(2) -0.0010(2)
Mn4 0.0326(3) 0.0194(2) 0.0326(2) 0.00193(17) 0.00611(19) -0.00052(18)
Mn5 0.0353(3) 0.0211(2) 0.0314(2) 0.00408(18) 0.0003(2) -0.00071(19)
Mn6 0.0308(3) 0.0205(2) 0.0311(2) 0.00004(17) 0.00280(19) -0.00028(18)
Mn7 0.0284(2) 0.0252(2) 0.0341(2) 0.00773(18) 0.00359(19) -0.00106(19)
Mn8 0.0299(3) 0.0277(2) 0.0302(2) 0.00534(18) 0.00149(19) -0.00168(19)
O1 0.0305(11) 0.0216(9) 0.0293(10) 0.0040(8) 0.0054(9) -0.0007(8)
O2 0.086(2) 0.125(3) 0.076(2) 0.0152(19) 0.0229(18) 0.014(2)
O3 0.0450(14) 0.0348(11) 0.0438(13) -0.0101(9) 0.0166(11) -0.0039(10)
O4 0.0388(12) 0.0311(11) 0.0369(12) 0.0001(9) 0.0091(10) -0.0072(9)
O5 0.0381(12) 0.0284(10) 0.0355(12) -0.0008(9) 0.0068(9) -0.0066(9)
O6 0.0265(10) 0.0240(10) 0.0308(10) 0.0011(8) 0.0018(8) -0.0019(8)
O7 0.0428(12) 0.0213(10) 0.0341(11) 0.0052(8) 0.0040(9) 0.0032(9)
O8 0.0433(16) 0.0389(13) 0.0607(16) 0.0031(11) 0.0080(13) -0.0032(12)
O9 0.0564(15) 0.0643(15) 0.0432(14) -0.0045(11) -0.0010(12) -0.0079(12)
O10 0.0384(12) 0.0222(10) 0.0389(12) 0.0000(8) 0.0137(9) -0.0004(9)
O11 0.0441(13) 0.0305(11) 0.0326(11) 0.0000(9) 0.0014(10) -0.0037(9)
O12 0.0471(13) 0.0273(11) 0.0315(11) 0.0031(8) 0.0001(10) -0.0032(10)
O13 0.0504(15) 0.0428(13) 0.0619(15) 0.0110(11) -0.0102(12) -0.0096(12)
O14 0.0483(13) 0.0229(10) 0.0403(12) 0.0026(9) -0.0090(10) 0.0044(9)
O15 0.0291(11) 0.0228(10) 0.0333(11) -0.0001(8) 0.0008(9) 0.0018(8)
O16 0.0360(12) 0.0219(10) 0.0308(11) 0.0016(8) 0.0019(9) -0.0040(8)
O17 0.0373(12) 0.0247(10) 0.0283(10) -0.0013(8) 0.0045(9) -0.0054(9)
O18 0.0290(11) 0.0232(9) 0.0315(11) -0.0011(8) 0.0027(9) -0.0006(8)
O19 0.0355(12) 0.0327(11) 0.0369(12) 0.0076(9) 0.0030(10) -0.0041(9)
O20 0.0319(12) 0.0351(11) 0.0517(13) 0.0177(10) 0.0025(10) -0.0023(9)
O21 0.0305(11) 0.0324(11) 0.0370(11) 0.0052(9) -0.0004(9) -0.0056(9)
O22 0.0320(11) 0.0207(9) 0.0329(11) 0.0042(8) 0.0065(9) 0.0002(8)
O23 0.0362(12) 0.0310(11) 0.0475(13) 0.0114(10) 0.0085(10) 0.0056(9)
O24 0.0354(12) 0.0333(11) 0.0452(13) 0.0099(9) 0.0090(10) 0.0059(9)
O25 0.0310(11) 0.0233(10) 0.0301(11) 0.0019(8) 0.0043(9) -0.0011(8)
O26 0.0367(12) 0.0394(12) 0.0318(11) 0.0077(9) -0.0014(10) -0.0046(9)
O27 0.0430(14) 0.0394(12) 0.0317(11) 0.0038(9) 0.0010(10) -0.0040(10)
O28 0.0480(14) 0.0444(14) 0.0549(14) 0.0022(11) 0.0032(11) -0.0015(11)
O29 0.0356(12) 0.0453(13) 0.0490(13) 0.0026(10) 0.0037(10) -0.0051(10)
N1 0.0561(18) 0.0252(13) 0.0470(17) 0.0034(11) 0.0126(14) 0.0044(12)
N2 0.0588(19) 0.0298(14) 0.0465(17) -0.0013(12) 0.0134(14) 0.0015(13)
N3 0.0360(15) 0.0219(12) 0.0395(14) -0.0022(10) 0.0040(11) 0.0021(11)
N4 0.0383(15) 0.0258(13) 0.0349(14) -0.0011(10) 0.0040(12) -0.0027(11)
C1 0.047(2) 0.044(2) 0.055(2) -0.0073(17) 0.0083(19) 0.0026(17)
C2 0.060(3) 0.055(2) 0.068(3) -0.0048(19) 0.012(2) 0.005(2)
C3 0.065(3) 0.058(2) 0.067(3) -0.005(2) 0.013(2) -0.007(2)
C4 0.082(3) 0.062(2) 0.066(3) 0.007(2) 0.017(2) -0.004(2)
C5 0.076(3) 0.085(3) 0.078(3) 0.035(2) 0.022(3) 0.001(3)
C6 0.095(4) 0.116(4) 0.135(5) 0.068(4) 0.067(4) 0.021(3)
C7 0.076(3) 0.090(3) 0.101(4) 0.020(3) 0.037(3) 0.016(3)
C8 0.0323(17) 0.0248(15) 0.0382(18) 0.0051(13) 0.0024(14) 0.0035(13)
C9 0.0348(18) 0.0287(16) 0.0422(19) 0.0041(13) 0.0056(14) -0.0025(14)
C10 0.049(2) 0.050(2) 0.046(2) 0.0003(16) 0.0095(17) -0.0131(17)
C11 0.063(3) 0.074(3) 0.062(3) -0.001(2) 0.011(2) -0.036(2)
C12 0.060(3) 0.075(3) 0.072(3) 0.009(2) 0.021(2) -0.031(2)
C13 0.056(2) 0.064(2) 0.050(2) 0.0082(18) 0.0189(18) -0.014(2)
C14 0.043(2) 0.0401(18) 0.044(2) 0.0027(15) 0.0098(16) -0.0077(15)
C15 0.050(2) 0.0267(15) 0.0421(18) 0.0093(13) 0.0056(15) 0.0038(15)
C16 0.048(2) 0.0336(17) 0.050(2) 0.0090(15) 0.0105(17) 0.0097(15)
C17 0.057(2) 0.042(2) 0.066(2) 0.0174(17) 0.0071(19) -0.0114(18)
C18 0.067(3) 0.0308(18) 0.065(2) 0.0080(16) 0.006(2) 0.0046(18)
C19 0.086(3) 0.057(2) 0.041(2) -0.0019(17) -0.003(2) -0.004(2)
C20 0.081(3) 0.050(2) 0.049(2) -0.0132(17) 0.015(2) -0.010(2)
C21 0.0426(19) 0.0339(17) 0.0422(18) 0.0008(14) 0.0178(15) 0.0000(14)
C22 0.051(2) 0.0396(18) 0.053(2) -0.0021(15) 0.0192(17) 0.0080(16)
C23 0.073(3) 0.0347(18) 0.062(2) 0.0022(16) 0.017(2) 0.0211(18)
C24 0.082(3) 0.0332(19) 0.074(3) -0.0038(17) 0.030(2) 0.0067(18)
C25 0.0363(18) 0.0263(16) 0.0383(18) 0.0034(13) 0.0026(14) 0.0061(14)
C26 0.0387(18) 0.0317(16) 0.0324(17) -0.0003(13) 0.0016(14) 0.0065(14)
C27 0.046(2) 0.0346(17) 0.0369(18) 0.0002(14) -0.0003(15) 0.0042(15)
C28 0.063(2) 0.047(2) 0.039(2) 0.0055(16) 0.0067(17) 0.0045(18)
C29 0.074(3) 0.056(2) 0.0323(19) -0.0025(16) -0.0008(18) 0.009(2)
C30 0.075(3) 0.049(2) 0.042(2) -0.0104(17) -0.0109(19) -0.0072(19)
C31 0.065(2) 0.0399(18) 0.0383(19) -0.0017(15) -0.0008(17) -0.0025(17)
C32 0.0407(19) 0.0306(16) 0.0347(17) 0.0020(13) 0.0016(15) 0.0004(15)
C33 0.0437(19) 0.0318(16) 0.0284(16) -0.0001(12) 0.0013(14) 0.0036(15)
C34 0.053(2) 0.0383(19) 0.048(2) -0.0023(15) -0.0106(17) 0.0072(16)
C35 0.080(3) 0.040(2) 0.063(2) 0.0042(17) -0.031(2) 0.014(2)
C36 0.111(4) 0.031(2) 0.069(3) 0.0075(17) -0.027(3) -0.001(2)
C37 0.073(3) 0.0309(19) 0.072(3) 0.0078(17) -0.014(2) -0.0087(18)
C38 0.050(2) 0.0364(18) 0.050(2) 0.0040(15) -0.0015(17) 0.0019(16)
C39 0.0313(17) 0.0278(15) 0.0366(17) 0.0002(12) -0.0001(13) -0.0002(13)
C40 0.0329(17) 0.0307(16) 0.0391(18) -0.0001(13) -0.0010(14) 0.0047(13)
C41 0.0364(18) 0.0241(15) 0.0357(17) 0.0005(12) -0.0005(14) -0.0093(13)
C42 0.046(2) 0.0221(15) 0.0418(18) 0.0004(13) 0.0048(15) -0.0044(14)
C43 0.0455(19) 0.0291(16) 0.0327(17) -0.0033(13) 0.0023(14) -0.0053(14)
C44 0.047(2) 0.0315(16) 0.0327(17) -0.0040(13) 0.0020(15) -0.0079(14)
C45 0.0315(17) 0.0300(16) 0.0385(17) 0.0014(13) 0.0063(14) -0.0006(13)
C46 0.0324(17) 0.0313(16) 0.0409(18) -0.0006(13) 0.0054(14) 0.0030(13)
C47 0.0406(19) 0.0227(15) 0.051(2) -0.0055(13) 0.0079(16) 0.0048(13)
C48 0.049(2) 0.0233(15) 0.0457(19) -0.0115(13) 0.0063(16) 0.0017(14)
C49 0.0382(19) 0.0278(16) 0.0367(18) 0.0034(13) 0.0111(15) -0.0002(14)
C50 0.0356(18) 0.0282(15) 0.0334(17) -0.0018(12) 0.0105(14) -0.0038(13)
C51 0.045(2) 0.0325(17) 0.0372(18) 0.0005(13) 0.0088(15) -0.0028(15)
C52 0.061(2) 0.0339(18) 0.051(2) 0.0030(15) 0.0181(19) -0.0140(17)
C53 0.044(2) 0.0406(19) 0.063(2) -0.0095(17) 0.0173(18) -0.0149(16)
C54 0.034(2) 0.051(2) 0.059(2) -0.0022(17) 0.0022(16) -0.0036(16)
C55 0.038(2) 0.0367(17) 0.050(2) 0.0080(15) 0.0118(16) -0.0024(15)
C56 0.039(2) 0.067(2) 0.049(2) 0.0126(17) -0.0090(16) -0.0183(18)
C57 0.0257(17) 0.0306(16) 0.049(2) 0.0077(14) 0.0016(15) 0.0013(13)
C58 0.0303(18) 0.0356(17) 0.054(2) 0.0139(15) 0.0076(15) 0.0025(14)
C59 0.052(2) 0.047(2) 0.065(2) 0.0183(17) 0.0249(19) 0.0135(17)
C60 0.077(3) 0.056(2) 0.091(3) 0.017(2) 0.044(2) 0.026(2)
C61 0.070(3) 0.049(2) 0.111(4) 0.024(2) 0.039(3) 0.028(2)
C62 0.063(3) 0.044(2) 0.090(3) 0.034(2) 0.027(2) 0.0212(19)
C63 0.045(2) 0.0407(19) 0.070(2) 0.0198(17) 0.0163(18) 0.0086(16)
C64 0.046(2) 0.0217(15) 0.0418(19) 0.0026(13) -0.0023(16) -0.0088(14)
C65 0.051(2) 0.0293(16) 0.0399(19) 0.0067(14) -0.0095(16) -0.0160(15)
C66 0.054(3) 0.086(3) 0.059(2) 0.031(2) -0.013(2) -0.025(2)
C67 0.056(3) 0.127(4) 0.075(3) 0.052(3) -0.030(2) -0.033(3)
C68 0.095(4) 0.080(3) 0.065(3) 0.033(2) -0.046(3) -0.038(3)
C69 0.113(4) 0.051(2) 0.037(2) 0.0061(16) -0.012(2) -0.010(2)
C70 0.078(3) 0.0378(18) 0.0332(19) 0.0014(14) -0.0038(18) -0.0028(17)
C71 0.043(2) 0.0403(19) 0.0348(18) -0.0053(14) -0.0015(15) -0.0068(16)
C72 0.0390(19) 0.0422(19) 0.0381(18) -0.0007(14) 0.0001(15) -0.0015(15)
C73 0.042(2) 0.060(2) 0.050(2) 0.0043(17) 0.0031(17) -0.0037(18)
C74 0.043(2) 0.089(3) 0.068(3) 0.006(2) 0.013(2) -0.003(2)
C75 0.048(3) 0.094(3) 0.083(3) -0.005(3) 0.017(2) 0.016(2)
C76 0.057(3) 0.063(3) 0.088(3) 0.001(2) 0.015(2) 0.018(2)
C77 0.048(2) 0.050(2) 0.059(2) -0.0033(17) 0.0077(18) -0.0021(17)

loop_
_atom_type_symbol
_atom_type_description
_atom_type_scat_dispersion_real
_atom_type_scat_dispersion_imag
_atom_type_scat_source
C C 0.0033 0.0016 'International Tables Vol C Tables 4.2.6.8 and 6.1.1.4'
H H 0.0000 0.0000 'International Tables Vol C Tables 4.2.6.8 and 6.1.1.4'
N N 0.0061 0.0033 'International Tables Vol C Tables 4.2.6.8 and 6.1.1.4'
O O 0.0106 0.0060 'International Tables Vol C Tables 4.2.6.8 and 6.1.1.4'
Cl Cl 0.1484 0.1585 'International Tables Vol C Tables 4.2.6.8 and 6.1.1.4'
Mn Mn 0.3368 0.7283 'International Tables Vol C Tables 4.2.6.8 and 6.1.1.4'

loop_
_geom_angle_atom_site_label_1
_geom_angle_atom_site_label_2
_geom_angle_atom_site_label_3
_geom_angle
_geom_angle_site_symmetry_1
_geom_angle_site_symmetry_3
_geom_angle_publ_flag
O3 Mn1 O25 177.03(8) . . ?
O3 Mn1 O4 89.56(8) . . ?
O25 Mn1 O4 91.63(8) . . ?
O3 Mn1 O17 91.98(8) . . ?
O25 Mn1 O17 86.39(7) . . ?
O4 Mn1 O17 170.02(8) . . ?
O3 Mn1 O27 96.33(8) . . ?
O25 Mn1 O27 86.11(8) . . ?
O4 Mn1 O27 101.24(8) . . ?
O17 Mn1 O27 88.39(7) . . ?
O3 Mn1 O18 100.60(8) . . ?
O25 Mn1 O18 76.65(7) . . ?
O4 Mn1 O18 91.48(7) . . ?
O17 Mn1 O18 78.55(7) . . ?
O27 Mn1 O18 158.88(7) . . ?
O3 Mn1 Mn2 139.15(7) . . ?
O25 Mn1 Mn2 38.54(5) . . ?
O4 Mn1 Mn2 81.19(6) . . ?
O17 Mn1 Mn2 91.26(5) . . ?
O27 Mn1 Mn2 124.47(6) . . ?
O18 Mn1 Mn2 40.64(4) . . ?
O3 Mn1 Mn8 141.37(6) . . ?
O25 Mn1 Mn8 37.65(5) . . ?
O4 Mn1 Mn8 129.02(6) . . ?
O17 Mn1 Mn8 50.50(5) . . ?
O27 Mn1 Mn8 76.39(6) . . ?
O18 Mn1 Mn8 82.50(5) . . ?
Mn2 Mn1 Mn8 61.750(14) . . ?
O7 Mn2 O25 93.22(8) . . ?
O7 Mn2 O18 176.76(8) . . ?
O25 Mn2 O18 85.77(7) . . ?
O7 Mn2 O6 84.03(7) . . ?
O25 Mn2 O6 160.27(7) . . ?
O18 Mn2 O6 95.88(7) . . ?
O7 Mn2 O5 94.58(7) . . ?
O25 Mn2 O5 91.60(7) . . ?
O18 Mn2 O5 88.54(7) . . ?
O6 Mn2 O5 108.08(7) . . ?
O7 Mn2 O1 95.96(7) . . ?
O25 Mn2 O1 73.95(7) . . ?
O18 Mn2 O1 80.80(7) . . ?
O6 Mn2 O1 86.87(6) . . ?
O5 Mn2 O1 162.54(7) . . ?
O7 Mn2 Mn1 129.05(6) . . ?
O25 Mn2 Mn1 37.92(5) . . ?
O18 Mn2 Mn1 50.76(5) . . ?
O6 Mn2 Mn1 146.48(5) . . ?
O5 Mn2 Mn1 77.99(5) . . ?
O1 Mn2 Mn1 84.55(4) . . ?
O7 Mn2 Mn8 90.63(6) . . ?
O25 Mn2 Mn8 36.09(5) . . ?
O18 Mn2 Mn8 86.74(5) . . ?
O6 Mn2 Mn8 124.24(5) . . ?
O5 Mn2 Mn8 127.68(5) . . ?
O1 Mn2 Mn8 38.46(4) . . ?
Mn1 Mn2 Mn8 59.356(14) . . ?
O7 Mn2 Mn4 86.92(6) . . ?
O25 Mn2 Mn4 123.96(5) . . ?
O18 Mn2 Mn4 91.09(5) . . ?
O6 Mn2 Mn4 36.52(5) . . ?
O5 Mn2 Mn4 144.32(5) . . ?
O1 Mn2 Mn4 50.43(4) . . ?
Mn1 Mn2 Mn4 127.269(18) . . ?
Mn8 Mn2 Mn4 87.887(16) . . ?
O10 Mn3 O7 88.81(7) . . ?
O10 Mn3 O8 162.07(8) . . ?
O7 Mn3 O8 92.11(8) . . ?
O10 Mn3 O9 92.54(8) . . ?
O7 Mn3 O9 152.09(8) . . ?
O8 Mn3 O9 78.41(9) . . ?
O10 Mn3 N2 75.06(8) . . ?
O7 Mn3 N2 131.66(9) . . ?
O8 Mn3 N2 116.59(9) . . ?
O9 Mn3 N2 75.22(9) . . ?
O10 Mn3 N1 121.11(8) . . ?
O7 Mn3 N1 74.18(8) . . ?
O8 Mn3 N1 76.20(9) . . ?
O9 Mn3 N1 127.22(9) . . ?
N2 Mn3 N1 76.17(8) . . ?
O10 Mn3 O6 68.34(6) . . ?
O7 Mn3 O6 67.83(6) . . ?
O8 Mn3 O6 95.48(8) . . ?
O9 Mn3 O6 86.81(7) . . ?
N2 Mn3 O6 138.25(7) . . ?
N1 Mn3 O6 140.78(7) . . ?
O10 Mn4 O22 94.69(8) . . ?
O10 Mn4 O15 178.17(8) . . ?
O22 Mn4 O15 86.46(7) . . ?
O10 Mn4 O6 83.97(7) . . ?
O22 Mn4 O6 158.10(8) . . ?
O15 Mn4 O6 94.43(7) . . ?
O10 Mn4 O11 92.70(7) . . ?
O22 Mn4 O11 89.53(7) . . ?
O15 Mn4 O11 88.74(7) . . ?
O6 Mn4 O11 112.36(7) . . ?
O10 Mn4 O1 98.54(7) . . ?
O22 Mn4 O1 72.76(7) . . ?
O15 Mn4 O1 80.43(7) . . ?
O6 Mn4 O1 85.78(6) . . ?
O11 Mn4 O1 159.66(6) . . ?
O10 Mn4 Mn5 129.28(6) . . ?
O22 Mn4 Mn5 38.02(5) . . ?
O15 Mn4 Mn5 52.25(5) . . ?
O6 Mn4 Mn5 146.50(5) . . ?
O11 Mn4 Mn5 74.66(5) . . ?
O1 Mn4 Mn5 85.12(4) . . ?
O10 Mn4 Mn7 93.73(6) . . ?
O22 Mn4 Mn7 35.40(5) . . ?
O15 Mn4 Mn7 86.37(6) . . ?
O6 Mn4 Mn7 122.74(5) . . ?
O11 Mn4 Mn7 124.90(5) . . ?
O1 Mn4 Mn7 37.82(4) . . ?
Mn5 Mn4 Mn7 59.535(13) . . ?
O10 Mn4 Mn2 88.48(5) . . ?
O22 Mn4 Mn2 121.91(5) . . ?
O15 Mn4 Mn2 89.70(5) . . ?
O6 Mn4 Mn2 36.34(5) . . ?
O11 Mn4 Mn2 148.36(5) . . ?
O1 Mn4 Mn2 49.52(4) . . ?
Mn5 Mn4 Mn2 127.126(17) . . ?
Mn7 Mn4 Mn2 86.511(16) . . ?
O14 Mn5 O22 178.77(9) . . ?
O14 Mn5 O16 92.64(8) . . ?
O22 Mn5 O16 86.61(7) . . ?
O14 Mn5 O12 91.37(8) . . ?
O22 Mn5 O12 89.33(8) . . ?
O16 Mn5 O12 175.19(7) . . ?
O14 Mn5 O19 92.13(8) . . ?
O22 Mn5 O19 88.78(7) . . ?
O16 Mn5 O19 85.94(7) . . ?
O12 Mn5 O19 96.58(8) . . ?
O14 Mn5 O15 103.47(8) . . ?
O22 Mn5 O15 75.42(7) . . ?
O16 Mn5 O15 76.99(7) . . ?
O12 Mn5 O15 99.48(7) . . ?
O19 Mn5 O15 157.23(7) . . ?
O14 Mn5 Mn4 140.63(7) . . ?
O22 Mn5 Mn4 38.48(5) . . ?
O16 Mn5 Mn4 91.72(5) . . ?
O12 Mn5 Mn4 83.49(5) . . ?
O19 Mn5 Mn4 127.20(5) . . ?
O15 Mn5 Mn4 40.15(4) . . ?
O14 Mn5 Mn7 142.47(6) . . ?
O22 Mn5 Mn7 37.09(5) . . ?
O16 Mn5 Mn7 51.55(5) . . ?
O12 Mn5 Mn7 125.02(6) . . ?
O19 Mn5 Mn7 76.33(5) . . ?
O15 Mn5 Mn7 81.24(4) . . ?
Mn4 Mn5 Mn7 62.000(14) . . ?
O1 Mn6 O16 82.02(6) . . ?
O1 Mn6 O18 79.34(6) . . ?
O16 Mn6 O18 156.83(6) . . ?
O1 Mn6 O15 79.55(6) . . ?
O16 Mn6 O15 73.67(6) . . ?
O18 Mn6 O15 89.45(6) . . ?
O1 Mn6 O17 79.39(6) . . ?
O16 Mn6 O17 116.08(7) . . ?
O18 Mn6 O17 73.76(6) . . ?
O15 Mn6 O17 155.12(6) . . ?
O1 Mn6 N4 133.40(8) . . ?
O16 Mn6 N4 75.33(7) . . ?
O18 Mn6 N4 127.76(7) . . ?
O15 Mn6 N4 129.54(7) . . ?
O17 Mn6 N4 75.12(7) . . ?
O1 Mn6 N3 147.55(7) . . ?
O16 Mn6 N3 113.38(7) . . ?
O18 Mn6 N3 77.26(7) . . ?
O15 Mn6 N3 78.06(7) . . ?
O17 Mn6 N3 114.62(7) . . ?
N4 Mn6 N3 79.02(8) . . ?
O1 Mn6 Mn7 35.28(4) . . ?
O16 Mn6 Mn7 47.44(5) . . ?
O18 Mn6 Mn7 114.55(5) . . ?
O15 Mn6 Mn7 78.54(5) . . ?
O17 Mn6 Mn7 91.67(5) . . ?
N4 Mn6 Mn7 107.23(6) . . ?
N3 Mn6 Mn7 153.60(6) . . ?
O22 Mn7 O1 88.07(8) . . ?
O22 Mn7 O20 95.73(8) . . ?
O1 Mn7 O20 169.35(8) . . ?
O22 Mn7 O21 166.18(8) . . ?
O1 Mn7 O21 81.23(7) . . ?
O20 Mn7 O21 93.36(8) . . ?
O22 Mn7 O23 98.60(7) . . ?
O1 Mn7 O23 96.84(7) . . ?
O20 Mn7 O23 92.44(8) . . ?
O21 Mn7 O23 91.39(8) . . ?
O22 Mn7 O16 75.39(7) . . ?
O1 Mn7 O16 86.16(7) . . ?
O20 Mn7 O16 85.19(7) . . ?
O21 Mn7 O16 95.06(7) . . ?
O23 Mn7 O16 173.24(7) . . ?
O22 Mn7 Mn8 128.73(5) . . ?
O1 Mn7 Mn8 41.55(5) . . ?
O20 Mn7 Mn8 135.54(6) . . ?
O21 Mn7 Mn8 43.02(5) . . ?
O23 Mn7 Mn8 82.57(5) . . ?
O16 Mn7 Mn8 103.55(4) . . ?
O22 Mn7 Mn5 37.05(5) . . ?
O1 Mn7 Mn5 95.14(5) . . ?
O20 Mn7 Mn5 82.16(6) . . ?
O21 Mn7 Mn5 135.02(6) . . ?
O23 Mn7 Mn5 133.36(6) . . ?
O16 Mn7 Mn5 40.06(4) . . ?
Mn8 Mn7 Mn5 131.569(19) . . ?
O22 Mn7 Mn4 35.79(5) . . ?
O1 Mn7 Mn4 52.86(5) . . ?
O20 Mn7 Mn4 131.51(6) . . ?
O21 Mn7 Mn4 134.06(5) . . ?
O23 Mn7 Mn4 95.28(6) . . ?
O16 Mn7 Mn4 81.66(5) . . ?
Mn8 Mn7 Mn4 92.943(17) . . ?
Mn5 Mn7 Mn4 58.465(14) . . ?
O22 Mn7 Mn6 85.21(5) . . ?
O1 Mn7 Mn6 42.55(5) . . ?
O20 Mn7 Mn6 127.72(6) . . ?
O21 Mn7 Mn6 80.99(6) . . ?
O23 Mn7 Mn6 139.28(5) . . ?
O16 Mn7 Mn6 44.37(4) . . ?
Mn8 Mn7 Mn6 64.642(14) . . ?
Mn5 Mn7 Mn6 67.714(15) . . ?
Mn4 Mn7 Mn6 64.783(14) . . ?
O25 Mn8 O1 88.31(7) . . ?
O25 Mn8 O21 164.85(8) . . ?
O1 Mn8 O21 81.15(7) . . ?
O25 Mn8 O26 92.71(8) . . ?
O1 Mn8 O26 173.44(8) . . ?
O21 Mn8 O26 96.55(8) . . ?
O25 Mn8 O24 101.81(7) . . ?
O1 Mn8 O24 95.58(7) . . ?
O21 Mn8 O24 90.09(7) . . ?
O26 Mn8 O24 90.56(8) . . ?
O25 Mn8 O17 76.74(7) . . ?
O1 Mn8 O17 85.02(7) . . ?
O21 Mn8 O17 91.44(7) . . ?
O26 Mn8 O17 88.90(7) . . ?
O24 Mn8 O17 178.42(7) . . ?
O25 Mn8 Mn7 129.06(6) . . ?
O1 Mn8 Mn7 41.33(5) . . ?
O21 Mn8 Mn7 43.15(5) . . ?
O26 Mn8 Mn7 138.21(6) . . ?
O24 Mn8 Mn7 80.92(5) . . ?
O17 Mn8 Mn7 100.46(4) . . ?
O25 Mn8 Mn1 37.44(5) . . ?
O1 Mn8 Mn1 94.18(5) . . ?
O21 Mn8 Mn1 132.19(6) . . ?
O26 Mn8 Mn1 82.78(6) . . ?
O24 Mn8 Mn1 137.62(5) . . ?
O17 Mn8 Mn1 40.83(4) . . ?
Mn7 Mn8 Mn1 129.459(19) . . ?
O25 Mn8 Mn2 36.46(5) . . ?
O1 Mn8 Mn2 52.59(5) . . ?
O21 Mn8 Mn2 133.66(6) . . ?
O26 Mn8 Mn2 129.06(6) . . ?
O24 Mn8 Mn2 96.37(6) . . ?
O17 Mn8 Mn2 82.82(5) . . ?
Mn7 Mn8 Mn2 92.645(17) . . ?
Mn1 Mn8 Mn2 58.895(15) . . ?
Mn7 O1 Mn8 97.12(8) . . ?
Mn7 O1 Mn6 102.16(7) . . ?
Mn8 O1 Mn6 103.88(7) . . ?
Mn7 O1 Mn2 162.20(9) . . ?
Mn8 O1 Mn2 88.95(6) . . ?
Mn6 O1 Mn2 92.52(6) . . ?
Mn7 O1 Mn4 89.31(6) . . ?
Mn8 O1 Mn4 161.03(9) . . ?
Mn6 O1 Mn4 92.09(6) . . ?
Mn2 O1 Mn4 80.05(5) . . ?
C1 O3 Mn1 129.51(19) . . ?
C8 O4 Mn1 130.47(18) . . ?
C8 O5 Mn2 124.83(18) . . ?
Mn2 O6 Mn4 107.14(8) . . ?
Mn2 O6 Mn3 97.31(7) . . ?
Mn4 O6 Mn3 97.19(7) . . ?
C15 O7 Mn2 123.88(16) . . ?
C15 O7 Mn3 121.30(16) . . ?
Mn2 O7 Mn3 109.95(9) . . ?
C17 O8 Mn3 115.1(2) . . ?
C19 O9 Mn3 109.7(2) . . ?
C21 O10 Mn4 126.27(15) . . ?
C21 O10 Mn3 120.26(15) . . ?
Mn4 O10 Mn3 110.16(8) . . ?
C25 O11 Mn4 126.35(18) . . ?
C25 O12 Mn5 126.41(18) . . ?
C32 O14 Mn5 129.16(18) . . ?
C39 O15 Mn4 122.54(15) . . ?
C39 O15 Mn6 112.11(15) . . ?
Mn4 O15 Mn6 107.38(8) . . ?
C39 O15 Mn5 125.14(15) . . ?
Mn4 O15 Mn5 87.60(7) . . ?
Mn6 O15 Mn5 97.48(7) . . ?
C41 O16 Mn5 121.67(15) . . ?
C41 O16 Mn6 115.76(15) . . ?
Mn5 O16 Mn6 111.83(8) . . ?
C41 O16 Mn7 123.95(16) . . ?
Mn5 O16 Mn7 88.39(7) . . ?
Mn6 O16 Mn7 88.19(6) . . ?
C43 O17 Mn1 119.65(15) . . ?
C43 O17 Mn6 116.08(15) . . ?
Mn1 O17 Mn6 109.51(8) . . ?
C43 O17 Mn8 126.37(17) . . ?
Mn1 O17 Mn8 88.67(7) . . ?
Mn6 O17 Mn8 90.81(6) . . ?
C45 O18 Mn2 124.60(15) . . ?
C45 O18 Mn6 113.88(14) . . ?
Mn2 O18 Mn6 106.39(8) . . ?
C45 O18 Mn1 120.00(15) . . ?
Mn2 O18 Mn1 88.60(7) . . ?
Mn6 O18 Mn1 98.18(7) . . ?
C49 O19 Mn5 125.26(17) . . ?
C49 O20 Mn7 129.49(19) . . ?
C56 O21 Mn8 122.61(17) . . ?
C56 O21 Mn7 124.06(18) . . ?
Mn8 O21 Mn7 93.83(8) . . ?
Mn5 O22 Mn7 105.86(8) . . ?
Mn5 O22 Mn4 103.49(9) . . ?
Mn7 O22 Mn4 108.81(8) . . ?
C57 O23 Mn7 125.02(18) . . ?
C57 O24 Mn8 126.66(17) . . ?
Mn1 O25 Mn8 104.91(8) . . ?
Mn1 O25 Mn2 103.55(9) . . ?
Mn8 O25 Mn2 107.46(8) . . ?
C64 O26 Mn8 128.2(2) . . ?
C64 O27 Mn1 126.94(19) . . ?
C16 N1 C18 112.8(2) . . ?
C16 N1 C23 109.0(3) . . ?
C18 N1 C23 111.0(2) . . ?
C16 N1 Mn3 107.52(16) . . ?
C18 N1 Mn3 106.34(19) . . ?
C23 N1 Mn3 110.08(18) . . ?
C24 N2 C22 112.9(3) . . ?
C24 N2 C20 110.0(3) . . ?
C22 N2 C20 112.3(2) . . ?
C24 N2 Mn3 107.39(19) . . ?
C22 N2 Mn3 103.50(17) . . ?
C20 N2 Mn3 110.4(2) . . ?
C40 N3 C46 114.2(2) . . ?
C40 N3 C47 110.4(2) . . ?
C46 N3 C47 109.2(2) . . ?
C40 N3 Mn6 106.74(16) . . ?
C46 N3 Mn6 106.86(16) . . ?
C47 N3 Mn6 109.20(17) . . ?
C44 N4 C48 112.8(2) . . ?
C44 N4 C42 110.4(2) . . ?
C48 N4 C42 112.0(2) . . ?
C44 N4 Mn6 107.67(16) . . ?
C48 N4 Mn6 105.01(16) . . ?
C42 N4 Mn6 108.72(16) . . ?
O2 C1 O3 119.6(3) . . ?
O2 C1 C2 119.7(3) . . ?
O3 C1 C2 120.7(3) . . ?
C3 C2 C7 117.9(4) . . ?
C3 C2 C1 121.0(4) . . ?
C7 C2 C1 121.1(4) . . ?
C4 C3 C2 120.6(4) . . ?
C5 C4 C3 120.4(4) . . ?
C6 C5 C4 119.9(4) . . ?
C5 C6 C7 121.9(4) . . ?
C2 C7 C6 119.3(4) . . ?
O5 C8 O4 124.8(3) . . ?
O5 C8 C9 119.4(3) . . ?
O4 C8 C9 115.8(2) . . ?
C14 C9 C10 119.5(3) . . ?
C14 C9 C8 120.4(3) . . ?
C10 C9 C8 120.0(3) . . ?
C11 C10 C9 119.2(3) . . ?
C10 C11 C12 121.1(3) . . ?
C13 C12 C11 120.4(3) . . ?
C12 C13 C14 119.8(3) . . ?
C13 C14 C9 120.0(3) . . ?
O7 C15 C16 107.4(2) . . ?
N1 C16 C15 113.1(3) . . ?
O8 C17 C18 107.8(3) . . ?
N1 C18 C17 114.9(2) . . ?
O9 C19 C20 110.7(3) . . ?
N2 C20 C19 112.2(3) . . ?
O10 C21 C22 107.4(2) . . ?
N2 C22 C21 112.1(3) . . ?
C24 C23 N1 111.8(3) . . ?
N2 C24 C23 113.7(3) . . ?
O11 C25 O12 125.1(3) . . ?
O11 C25 C26 118.4(3) . . ?
O12 C25 C26 116.5(2) . . ?
C27 C26 C31 119.3(3) . . ?
C27 C26 C25 120.5(3) . . ?
C31 C26 C25 120.2(3) . . ?
C26 C27 C28 120.5(3) . . ?
C29 C28 C27 119.9(3) . . ?
C30 C29 C28 120.0(3) . . ?
C31 C30 C29 120.1(3) . . ?
C30 C31 C26 120.1(3) . . ?
O13 C32 O14 125.1(3) . . ?
O13 C32 C33 121.3(3) . . ?
O14 C32 C33 113.6(3) . . ?
C38 C33 C34 119.0(3) . . ?
C38 C33 C32 121.2(3) . . ?
C34 C33 C32 119.8(3) . . ?
C35 C34 C33 119.5(3) . . ?
C36 C35 C34 120.4(3) . . ?
C35 C36 C37 120.8(3) . . ?
C36 C37 C38 118.9(4) . . ?
C37 C38 C33 121.4(3) . . ?
O15 C39 C40 109.5(2) . . ?
N3 C40 C39 114.4(2) . . ?
O16 C41 C42 109.3(2) . . ?
N4 C42 C41 110.4(2) . . ?
O17 C43 C44 110.0(2) . . ?
N4 C44 C43 112.3(2) . . ?
O18 C45 C46 109.4(2) . . ?
N3 C46 C45 114.6(2) . . ?
N3 C47 C48 111.1(2) . . ?
N4 C48 C47 112.0(2) . . ?
O19 C49 O20 125.3(3) . . ?
O19 C49 C50 119.0(2) . . ?
O20 C49 C50 115.7(3) . . ?
C55 C50 C51 119.4(3) . . ?
C55 C50 C49 121.2(3) . . ?
C51 C50 C49 119.4(3) . . ?
C52 C51 C50 120.1(3) . . ?
C53 C52 C51 120.0(3) . . ?
C52 C53 C54 120.3(3) . . ?
C53 C54 C55 120.2(3) . . ?
C54 C55 C50 119.9(3) . . ?
O24 C57 O23 124.7(3) . . ?
O24 C57 C58 118.1(2) . . ?
O23 C57 C58 117.2(3) . . ?
C59 C58 C63 118.5(3) . . ?
C59 C58 C57 121.1(3) . . ?
C63 C58 C57 120.4(3) . . ?
C60 C59 C58 120.7(3) . . ?
C59 C60 C61 119.8(4) . . ?
C62 C61 C60 120.2(3) . . ?
C63 C62 C61 120.3(3) . . ?
C62 C63 C58 120.4(3) . . ?
O27 C64 O26 125.1(3) . . ?
O27 C64 C65 118.3(3) . . ?
O26 C64 C65 116.6(3) . . ?
C66 C65 C70 119.4(3) . . ?
C66 C65 C64 120.9(3) . . ?
C70 C65 C64 119.7(3) . . ?
C65 C66 C67 120.0(4) . . ?
C68 C67 C66 119.7(4) . . ?
C69 C68 C67 120.6(4) . . ?
C68 C69 C70 120.0(4) . . ?
C69 C70 C65 120.3(4) . . ?
O28 C71 O29 125.1(3) . . ?
O28 C71 C72 117.8(3) . . ?
O29 C71 C72 117.0(3) . . ?
C77 C72 C73 119.1(3) . . ?
C77 C72 C71 120.2(3) . . ?
C73 C72 C71 120.7(3) . . ?
C74 C73 C72 120.7(3) . . ?
C73 C74 C75 120.4(4) . . ?
C74 C75 C76 119.9(4) . . ?
C75 C76 C77 119.4(4) . . ?
C72 C77 C76 120.6(3) . . ?

loop_
_geom_bond_atom_site_label_1
_geom_bond_atom_site_label_2
_geom_bond_distance
_geom_bond_site_symmetry_2
_geom_bond_publ_flag
Mn1 O3 1.8836(19) . ?
Mn1 O25 1.8844(17) . ?
Mn1 O4 1.9492(18) . ?
Mn1 O17 1.9591(17) . ?
Mn1 O27 2.176(2) . ?
Mn1 O18 2.3097(18) . ?
Mn1 Mn2 2.9812(6) . ?
Mn1 Mn8 2.9956(6) . ?
Mn2 O7 1.8554(18) . ?
Mn2 O25 1.9105(18) . ?
Mn2 O18 1.9424(17) . ?
Mn2 O6 1.9566(17) . ?
Mn2 O5 2.1596(18) . ?
Mn2 O1 2.4368(17) . ?
Mn2 Mn8 3.0671(6) . ?
Mn2 Mn4 3.1554(6) . ?
Mn3 O10 2.1431(17) . ?
Mn3 O7 2.1543(18) . ?
Mn3 O8 2.180(2) . ?
Mn3 O9 2.239(2) . ?
Mn3 N2 2.330(2) . ?
Mn3 N1 2.359(2) . ?
Mn3 O6 2.4054(17) . ?
Mn4 O10 1.8661(17) . ?
Mn4 O22 1.9136(18) . ?
Mn4 O15 1.9297(17) . ?
Mn4 O6 1.9652(17) . ?
Mn4 O11 2.1725(19) . ?
Mn4 O1 2.4695(18) . ?
Mn4 Mn5 2.9901(6) . ?
Mn4 Mn7 3.0976(6) . ?
Mn5 O14 1.8923(18) . ?
Mn5 O22 1.8941(17) . ?
Mn5 O16 1.9467(18) . ?
Mn5 O12 1.9517(19) . ?
Mn5 O19 2.195(2) . ?
Mn5 O15 2.3662(18) . ?
Mn5 Mn7 3.0239(6) . ?
Mn6 O1 2.2242(17) . ?
Mn6 O16 2.2495(18) . ?
Mn6 O18 2.2606(17) . ?
Mn6 O15 2.2617(18) . ?
Mn6 O17 2.2647(18) . ?
Mn6 N4 2.279(2) . ?
Mn6 N3 2.285(2) . ?
Mn6 Mn7 3.2151(6) . ?
Mn7 O22 1.8957(18) . ?
Mn7 O1 1.8997(17) . ?
Mn7 O20 1.9505(19) . ?
Mn7 O21 1.9565(18) . ?
Mn7 O23 2.1235(19) . ?
Mn7 O16 2.3692(18) . ?
Mn7 Mn8 2.8543(6) . ?
Mn8 O25 1.8937(17) . ?
Mn8 O1 1.9079(17) . ?
Mn8 O21 1.9517(18) . ?
Mn8 O26 1.9571(19) . ?
Mn8 O24 2.1360(19) . ?
Mn8 O17 2.3122(18) . ?
O2 C1 1.230(4) . ?
O3 C1 1.310(4) . ?
O4 C8 1.275(3) . ?
O5 C8 1.260(3) . ?
O7 C15 1.420(3) . ?
O8 C17 1.427(4) . ?
O9 C19 1.426(4) . ?
O10 C21 1.428(3) . ?
O11 C25 1.259(3) . ?
O12 C25 1.268(3) . ?
O13 C32 1.218(3) . ?
O14 C32 1.313(3) . ?
O15 C39 1.433(3) . ?
O16 C41 1.435(3) . ?
O17 C43 1.428(3) . ?
O18 C45 1.436(3) . ?
O19 C49 1.253(3) . ?
O20 C49 1.282(3) . ?
O21 C56 1.441(3) . ?
O23 C57 1.269(3) . ?
O24 C57 1.262(3) . ?
O26 C64 1.286(3) . ?
O27 C64 1.245(4) . ?
O28 C71 1.260(3) . ?
O29 C71 1.277(3) . ?
N1 C16 1.461(4) . ?
N1 C18 1.473(4) . ?
N1 C23 1.493(4) . ?
N2 C24 1.477(4) . ?
N2 C22 1.479(4) . ?
N2 C20 1.490(4) . ?
N3 C40 1.480(3) . ?
N3 C46 1.482(3) . ?
N3 C47 1.505(3) . ?
N4 C44 1.475(4) . ?
N4 C48 1.481(4) . ?
N4 C42 1.485(3) . ?
C1 C2 1.464(5) . ?
C2 C3 1.401(5) . ?
C2 C7 1.406(5) . ?
C3 C4 1.395(5) . ?
C4 C5 1.379(5) . ?
C5 C6 1.336(6) . ?
C6 C7 1.409(6) . ?
C8 C9 1.486(4) . ?
C9 C14 1.392(4) . ?
C9 C10 1.400(4) . ?
C10 C11 1.373(4) . ?
C11 C12 1.375(5) . ?
C12 C13 1.370(5) . ?
C13 C14 1.388(4) . ?
C15 C16 1.525(4) . ?
C17 C18 1.506(4) . ?
C19 C20 1.500(5) . ?
C21 C22 1.519(4) . ?
C23 C24 1.479(5) . ?
C25 C26 1.500(4) . ?
C26 C27 1.376(4) . ?
C26 C31 1.400(4) . ?
C27 C28 1.385(4) . ?
C28 C29 1.383(5) . ?
C29 C30 1.381(5) . ?
C30 C31 1.379(4) . ?
C32 C33 1.499(4) . ?
C33 C38 1.379(4) . ?
C33 C34 1.393(4) . ?
C34 C35 1.380(4) . ?
C35 C36 1.369(5) . ?
C36 C37 1.375(5) . ?
C37 C38 1.376(4) . ?
C39 C40 1.526(4) . ?
C41 C42 1.527(4) . ?
C43 C44 1.517(4) . ?
C45 C46 1.514(4) . ?
C47 C48 1.516(4) . ?
C49 C50 1.493(4) . ?
C50 C55 1.388(4) . ?
C50 C51 1.395(4) . ?
C51 C52 1.385(4) . ?
C52 C53 1.374(5) . ?
C53 C54 1.384(4) . ?
C54 C55 1.384(4) . ?
C57 C58 1.495(4) . ?
C58 C59 1.384(4) . ?
C58 C63 1.403(4) . ?
C59 C60 1.381(4) . ?
C60 C61 1.381(5) . ?
C61 C62 1.371(5) . ?
C62 C63 1.370(4) . ?
C64 C65 1.499(4) . ?
C65 C66 1.382(5) . ?
C65 C70 1.385(4) . ?
C66 C67 1.385(5) . ?
C67 C68 1.376(6) . ?
C68 C69 1.365(6) . ?
C69 C70 1.377(5) . ?
C71 C72 1.503(4) . ?
C72 C77 1.379(4) . ?
C72 C73 1.386(4) . ?
C73 C74 1.364(5) . ?
C74 C75 1.379(5) . ?
C75 C76 1.383(5) . ?
C76 C77 1.389(5) . ?

loop_
_geom_hbond_atom_site_label_D
_geom_hbond_atom_site_label_H
_geom_hbond_atom_site_label_A
_geom_hbond_distance_DH
_geom_hbond_distance_HA
_geom_hbond_distance_DA
_geom_hbond_angle_DHA
_geom_hbond_site_symmetry_A
O6 H6 O29 0.90 1.71 2.580(3) 163.1 .
O8 H8 O28 0.80(3) 1.79(3) 2.584(3) 170(3) .
